data_7232308
loop_
_publ_author_name
'Zhou, Hui'
'Mu, Sen'
'Ren, Bai-Hao'
'Zhang, Rui'
'Lu, Xiao-Bing'

_publ_section_title
;
 Organocatalyzed carboxylative cyclization of propargylic amides with
 atmospheric CO2 towards oxazolidine-2,4-diones
;
_journal_issue 5
_journal_name_full 'Green Chemistry'
_journal_page_first 991
_journal_paper_doi 10.1039/C8GC03929A
_journal_volume 21
_journal_year 2019
_chemical_formula_sum 'C18 H15 N O4'
_chemical_formula_weight 309.31
_space_group_IT_number 61
_space_group_name_Hall '-P 2ac 2ab'
_space_group_name_H-M_alt 'P b c a'
_symmetry_cell_setting orthorhombic
_symmetry_space_group_name_Hall '-P 2ac 2ab'
_symmetry_space_group_name_H-M 'P b c a'
_atom_sites_solution_hydrogens geom
_atom_sites_solution_primary direct
_atom_sites_solution_secondary difmap
_audit_creation_method SHELXL-97
_audit_update_record
;
2018-07-31 deposited with the CCDC.
2019-02-04 downloaded from the CCDC.
;
_cell_angle_alpha 90.00
_cell_angle_beta 90.00
_cell_angle_gamma 90.00
_cell_formula_units_Z 8
_cell_length_a 6.040(2)
_cell_length_b 19.120(7)
_cell_length_c 26.355(9)
_cell_measurement_reflns_used 1710
_cell_measurement_temperature 296(2)
_cell_measurement_theta_max 23.2948
_cell_measurement_theta_min 2.2662
_cell_volume 3043.6(18)
_computing_cell_refinement 'Bruker SMART'
_computing_data_collection 'Bruker SMART'
_computing_data_reduction 'Bruker SAINT'
_computing_molecular_graphics 'Bruker SHELXTL'
_computing_publication_material 'Bruker SHELXTL'
_computing_structure_refinement 'SHELXL-97 (Sheldrick, 1997)'
_computing_structure_solution 'SHELXS-97 (Sheldrick, 1990)'
_diffrn_ambient_temperature 296(2)
_diffrn_measured_fraction_theta_full 0.974
_diffrn_measured_fraction_theta_max 0.974
_diffrn_measurement_device_type 'CCD area detector'
_diffrn_measurement_method 'phi and omega scans'
_diffrn_radiation_monochromator graphite
_diffrn_radiation_source 'fine-focus sealed tube'
_diffrn_radiation_type MoK\a
_diffrn_radiation_wavelength 0.71073
_diffrn_reflns_av_R_equivalents 0.0684
_diffrn_reflns_av_sigmaI/netI 0.0622
_diffrn_reflns_limit_h_max 7
_diffrn_reflns_limit_h_min -7
_diffrn_reflns_limit_k_max 18
_diffrn_reflns_limit_k_min -24
_diffrn_reflns_limit_l_max 34
_diffrn_reflns_limit_l_min -34
_diffrn_reflns_number 15282
_diffrn_reflns_theta_full 28.00
_diffrn_reflns_theta_max 27.99
_diffrn_reflns_theta_min 2.13
_exptl_absorpt_coefficient_mu 0.096
_exptl_absorpt_correction_T_max 0.7456
_exptl_absorpt_correction_T_min 0.5466
_exptl_absorpt_correction_type multi-scan
_exptl_crystal_colour colorless
_exptl_crystal_density_diffrn 1.350
_exptl_crystal_density_method 'not measured'
_exptl_crystal_description block
_exptl_crystal_F_000 1296
_exptl_crystal_size_max 0.16
_exptl_crystal_size_mid 0.12
_exptl_crystal_size_min 0.10
_refine_diff_density_max 0.231
_refine_diff_density_min -0.238
_refine_diff_density_rms 0.049
_refine_ls_extinction_method none
_refine_ls_goodness_of_fit_ref 1.038
_refine_ls_hydrogen_treatment mixed
_refine_ls_matrix_type full
_refine_ls_number_parameters 208
_refine_ls_number_reflns 3560
_refine_ls_number_restraints 0
_refine_ls_restrained_S_all 1.038
_refine_ls_R_factor_all 0.1022
_refine_ls_R_factor_gt 0.0548
_refine_ls_shift/su_max 0.001
_refine_ls_shift/su_mean 0.000
_refine_ls_structure_factor_coef Fsqd
_refine_ls_weighting_details 'calc w=1/[\s^2^(Fo^2^)+(0.0679P)^2^+0.1356P] where P=(Fo^2^+2Fc^2^)/3'
_refine_ls_weighting_scheme calc
_refine_ls_wR_factor_gt 0.1320
_refine_ls_wR_factor_ref 0.1544
_reflns_number_gt 2071
_reflns_number_total 3560
_reflns_threshold_expression >2sigma(I)
_cod_data_source_file c8gc03929a2.cif
_cod_data_source_block 1_CCDC2
_cod_depositor_comments
;
The following automatic conversions were performed:

'_symmetry_cell_setting' value 'Orthorhombic' changed to
'orthorhombic' according to
/home/data/users/saulius/crontab/automatic-downloads/rss-feeds/RSC/lib/dictionaries/cif_core.dic
dictionary named 'cif_core.dic' version 2.4.2 from 2011-04-26.

'_exptl_absorpt_correction_type' value 'multi scan' changed to
'multi-scan' according to
/home/data/users/saulius/crontab/automatic-downloads/rss-feeds/RSC/lib/dictionaries/cif_core.dic
dictionary named 'cif_core.dic' version 2.4.2 from 2011-04-26.

Automatic conversion script
Id: cif_fix_values 4973 2017-02-22 13:04:09Z antanas 

 Adding full bibliography for 7232306--7232308.cif.
;
_cod_original_cell_volume 3043.5(18)
_cod_original_sg_symbol_H-M 'Pbca '
_cod_database_code 7232308

loop_
_symmetry_equiv_pos_as_xyz
'x, y, z'
'-x+1/2, -y, z+1/2'
'-x, y+1/2, -z+1/2'
'x+1/2, -y+1/2, -z'
'-x, -y, -z'
'x-1/2, y, -z-1/2'
'x, -y-1/2, z-1/2'
'-x-1/2, y-1/2, z'

loop_
_atom_site_label
_atom_site_type_symbol
_atom_site_fract_x
_atom_site_fract_y
_atom_site_fract_z
_atom_site_U_iso_or_equiv
_atom_site_adp_type
_atom_site_occupancy
_atom_site_symmetry_multiplicity
_atom_site_calc_flag
_atom_site_refinement_flags
O2 O 0.0225(2) 0.02216(7) 0.38092(5) 0.0504(4) Uani 1 1 d .
N N 0.2857(3) -0.05029(8) 0.35339(5) 0.0427(4) Uani 1 1 d .
O3 O 0.5345(3) -0.04413(8) 0.42019(6) 0.0631(5) Uani 1 1 d .
C12 C 0.3275(4) -0.17210(10) 0.32089(6) 0.0414(5) Uani 1 1 d .
O4 O 0.1194(3) -0.37973(8) 0.32649(6) 0.0640(5) Uani 1 1 d .
C17 C 0.4479(4) -0.22377(11) 0.34558(7) 0.0475(5) Uani 1 1 d .
H17A H 0.5807 -0.2122 0.3613 0.057 Uiso 1 1 calc R
C6 C 0.0063(4) 0.10139(10) 0.48207(7) 0.0454(5) Uani 1 1 d .
C10 C 0.3619(4) -0.02776(10) 0.40056(7) 0.0440(5) Uani 1 1 d .
O1 O -0.0205(3) -0.02576(9) 0.30364(6) 0.0692(5) Uani 1 1 d .
C5 C 0.0461(4) 0.13380(11) 0.52926(7) 0.0517(6) Uani 1 1 d .
H5A H 0.1765 0.1246 0.5468 0.062 Uiso 1 1 calc R
C9 C 0.0868(4) -0.01935(11) 0.34156(8) 0.0493(6) Uani 1 1 d .
C8 C 0.1851(4) 0.01905(9) 0.41866(7) 0.0444(5) Uani 1 1 d .
C15 C 0.1777(4) -0.31055(10) 0.32356(7) 0.0446(5) Uani 1 1 d .
C7 C 0.1755(4) 0.05366(11) 0.46268(7) 0.0477(5) Uani 1 1 d .
H7A H 0.2949 0.0462 0.4843 0.057 Uiso 1 1 calc R
C16 C 0.3737(4) -0.29210(11) 0.34717(8) 0.0506(6) Uani 1 1 d .
H16A H 0.4560 -0.3259 0.3642 0.061 Uiso 1 1 calc R
C1 C -0.1920(4) 0.11572(12) 0.45712(8) 0.0551(6) Uani 1 1 d .
H1A H -0.2233 0.0939 0.4264 0.066 Uiso 1 1 calc R
C11 C 0.4077(4) -0.09670(10) 0.31865(7) 0.0482(5) Uani 1 1 d .
H11A H 0.5639 -0.0953 0.3272 0.058 Uiso 1 1 calc R
H11B H 0.3916 -0.0795 0.2842 0.058 Uiso 1 1 calc R
C14 C 0.0551(4) -0.26001(11) 0.29888(7) 0.0515(6) Uani 1 1 d .
H14A H -0.0775 -0.2717 0.2831 0.062 Uiso 1 1 calc R
C13 C 0.1317(4) -0.19165(10) 0.29791(7) 0.0499(6) Uani 1 1 d .
H13A H 0.0484 -0.1578 0.2812 0.060 Uiso 1 1 calc R
C4 C -0.1085(5) 0.17932(12) 0.54954(8) 0.0572(6) Uani 1 1 d .
H4A H -0.0827 0.2002 0.5809 0.069 Uiso 1 1 calc R
C18 C -0.0759(5) -0.40165(13) 0.30032(11) 0.0735(8) Uani 1 1 d .
H18A H -0.0973 -0.4509 0.3053 0.110 Uiso 1 1 calc R
H18B H -0.0602 -0.3921 0.2647 0.110 Uiso 1 1 calc R
H18C H -0.2015 -0.3767 0.3134 0.110 Uiso 1 1 calc R
C2 C -0.3418(4) 0.16204(12) 0.47771(9) 0.0623(7) Uani 1 1 d .
H2A H -0.4725 0.1720 0.4605 0.075 Uiso 1 1 calc R
C3 C -0.2996(5) 0.19367(13) 0.52345(8) 0.0611(7) Uani 1 1 d .
H3A H -0.4015 0.2251 0.5369 0.073 Uiso 1 1 calc R

loop_
_atom_site_aniso_label
_atom_site_aniso_U_11
_atom_site_aniso_U_22
_atom_site_aniso_U_33
_atom_site_aniso_U_23
_atom_site_aniso_U_13
_atom_site_aniso_U_12
O2 0.0516(10) 0.0459(9) 0.0538(8) -0.0088(6) -0.0015(7) 0.0046(7)
N 0.0527(12) 0.0331(8) 0.0423(8) -0.0029(6) 0.0002(8) 0.0029(8)
O3 0.0623(12) 0.0603(11) 0.0667(9) -0.0070(7) -0.0149(9) 0.0104(8)
C12 0.0527(15) 0.0351(10) 0.0362(8) -0.0034(8) 0.0048(9) 0.0061(9)
O4 0.0699(12) 0.0364(8) 0.0858(11) 0.0066(7) -0.0152(9) -0.0023(8)
C17 0.0447(14) 0.0470(13) 0.0507(11) -0.0053(9) -0.0052(10) 0.0072(10)
C6 0.0573(15) 0.0319(10) 0.0470(10) 0.0007(8) 0.0113(10) -0.0033(10)
C10 0.0503(15) 0.0346(11) 0.0470(10) 0.0040(8) -0.0037(10) -0.0050(10)
O1 0.0745(13) 0.0719(12) 0.0610(10) -0.0166(8) -0.0206(9) 0.0166(9)
C5 0.0596(16) 0.0451(12) 0.0504(11) 0.0001(9) 0.0043(11) -0.0011(11)
C9 0.0610(16) 0.0404(12) 0.0465(11) -0.0043(8) -0.0003(11) 0.0067(11)
C8 0.0597(15) 0.0308(10) 0.0427(10) 0.0000(8) 0.0034(10) -0.0027(9)
C15 0.0533(15) 0.0327(10) 0.0478(10) 0.0004(8) 0.0009(10) 0.0049(9)
C7 0.0553(15) 0.0391(11) 0.0487(10) -0.0002(8) 0.0003(10) -0.0022(10)
C16 0.0561(15) 0.0392(12) 0.0565(11) 0.0026(9) -0.0085(11) 0.0121(11)
C1 0.0633(17) 0.0482(13) 0.0537(11) -0.0041(10) 0.0036(12) -0.0072(11)
C11 0.0568(15) 0.0414(12) 0.0463(10) -0.0034(8) 0.0114(10) 0.0012(10)
C14 0.0556(15) 0.0446(13) 0.0544(11) -0.0005(9) -0.0142(10) 0.0038(10)
C13 0.0620(16) 0.0364(11) 0.0513(11) 0.0020(8) -0.0133(11) 0.0085(10)
C4 0.0755(19) 0.0497(13) 0.0463(11) -0.0055(9) 0.0117(12) 0.0005(12)
C18 0.0692(19) 0.0432(14) 0.108(2) -0.0004(13) -0.0122(16) -0.0078(12)
C2 0.0609(18) 0.0564(15) 0.0697(14) -0.0020(11) 0.0046(12) -0.0010(12)
C3 0.0700(19) 0.0495(14) 0.0638(13) -0.0030(11) 0.0159(13) 0.0054(12)

loop_
_atom_type_symbol
_atom_type_description
_atom_type_scat_dispersion_real
_atom_type_scat_dispersion_imag
_atom_type_scat_source
C C 0.0033 0.0016 'International Tables Vol C Tables 4.2.6.8 and 6.1.1.4'
H H 0.0000 0.0000 'International Tables Vol C Tables 4.2.6.8 and 6.1.1.4'
N N 0.0061 0.0033 'International Tables Vol C Tables 4.2.6.8 and 6.1.1.4'
O O 0.0106 0.0060 'International Tables Vol C Tables 4.2.6.8 and 6.1.1.4'

loop_
_geom_angle_atom_site_label_1
_geom_angle_atom_site_label_2
_geom_angle_atom_site_label_3
_geom_angle
C9 O2 C8 108.44(16)
C9 N C10 110.98(17)
C9 N C11 123.76(16)
C10 N C11 125.10(18)
C13 C12 C17 117.48(19)
C13 C12 C11 120.81(18)
C17 C12 C11 121.7(2)
C15 O4 C18 117.88(17)
C16 C17 C12 121.2(2)
C1 C6 C5 118.4(2)
C1 C6 C7 123.96(19)
C5 C6 C7 117.6(2)
O3 C10 N 126.1(2)
O3 C10 C8 130.24(19)
N C10 C8 103.71(18)
C4 C5 C6 120.1(2)
O1 C9 O2 122.7(2)
O1 C9 N 128.17(19)
O2 C9 N 109.10(17)
C7 C8 O2 124.44(19)
C7 C8 C10 127.8(2)
O2 C8 C10 107.72(15)
O4 C15 C14 124.4(2)
O4 C15 C16 116.13(18)
C14 C15 C16 119.5(2)
C8 C7 C6 130.0(2)
C17 C16 C15 120.32(19)
C2 C1 C6 120.3(2)
N C11 C12 112.78(16)
C15 C14 C13 119.3(2)
C12 C13 C14 122.21(19)
C3 C4 C5 120.0(2)
C3 C2 C1 120.5(3)
C4 C3 C2 120.6(2)

loop_
_geom_bond_atom_site_label_1
_geom_bond_atom_site_label_2
_geom_bond_distance
O2 C9 1.362(2)
O2 C8 1.399(2)
N C9 1.375(3)
N C10 1.394(2)
N C11 1.473(2)
O3 C10 1.205(2)
C12 C13 1.380(3)
C12 C17 1.388(3)
C12 C11 1.522(3)
O4 C15 1.371(2)
O4 C18 1.429(3)
C17 C16 1.382(3)
C6 C1 1.393(3)
C6 C5 1.410(3)
C6 C7 1.463(3)
C10 C8 1.473(3)
O1 C9 1.197(2)
C5 C4 1.384(3)
C8 C7 1.337(3)
C15 C14 1.380(3)
C15 C16 1.383(3)
C1 C2 1.378(3)
C14 C13 1.387(3)
C4 C3 1.371(4)
C2 C3 1.373(3)
